data_7134675
loop_
_publ_author_name
'Kr\/oll, Peter Lundg\%ard'
'Strandfelt, Asger'
'Jokumsen, Maria Harbo'
'Nielsen, Mogens Br\/ondsted'

_publ_section_title
;
 Donor/acceptor-substituted radiaannulene segments of 6,6,12-graphyne
;
_journal_issue 52
_journal_name_full 'Chemical Communications'
_journal_page_first 9416
_journal_page_last 9419
_journal_paper_doi 10.1039/D5CC02685G
_journal_volume 61
_journal_year 2025
_chemical_formula_moiety 'C107.351 H109.132 O4 Si4, 3.694(C H Cl3)'
_chemical_formula_sum 'C111.05 H112.8 Cl11.07 O4 Si4'
_chemical_formula_weight 2016.20
_space_group_crystal_system triclinic
_space_group_IT_number 2
_space_group_name_Hall '-P 1'
_space_group_name_H-M_alt 'P -1'
_atom_sites_solution_hydrogens mixed
_atom_sites_solution_primary dual
_audit_creation_date 2025-05-04
_audit_creation_method
;
Olex2 1.5
(compiled 2025.04.05 svn.rf049d14d for OlexSys, GUI svn.r7205)
;
_audit_update_record
;
2025-05-05 deposited with the CCDC.	2025-06-05 downloaded from the CCDC.
;
_cell_angle_alpha 72.067(2)
_cell_angle_beta 86.454(2)
_cell_angle_gamma 81.331(2)
_cell_formula_units_Z 1
_cell_length_a 10.9872(6)
_cell_length_b 13.9513(7)
_cell_length_c 18.9119(10)
_cell_measurement_reflns_used 9865
_cell_measurement_temperature 100.00
_cell_measurement_theta_max 25.451
_cell_measurement_theta_min 2.264
_cell_volume 2726.2(3)
_computing_cell_refinement 'SAINT V8.40B (?, 2016)'
_computing_data_reduction 'SAINT V8.40B (?, 2016)'
_computing_molecular_graphics 'Olex2 1.5 (Dolomanov et al., 2009)'
_computing_publication_material 'Olex2 1.5 (Dolomanov et al., 2009)'
_computing_structure_refinement 'SHELXL 2019/3 (Sheldrick, 2015)'
_computing_structure_solution 'SHELXT 2018/2 (Sheldrick, 2018)'
_diffrn_ambient_temperature 100.00
_diffrn_measured_fraction_theta_full 1.000
_diffrn_measured_fraction_theta_max 0.990
_diffrn_measurement_device_type 'Bruker D8 Venture with Photon III 28'
_diffrn_radiation_type MoK\a
_diffrn_radiation_wavelength 0.71073
_diffrn_reflns_av_R_equivalents 0.1209
_diffrn_reflns_av_unetI/netI 0.0479
_diffrn_reflns_Laue_measured_fraction_full 1.000
_diffrn_reflns_Laue_measured_fraction_max 0.990
_diffrn_reflns_limit_h_max 15
_diffrn_reflns_limit_h_min -15
_diffrn_reflns_limit_k_max 19
_diffrn_reflns_limit_k_min -19
_diffrn_reflns_limit_l_max 26
_diffrn_reflns_limit_l_min -26
_diffrn_reflns_number 210113
_diffrn_reflns_point_group_measured_fraction_full 1.000
_diffrn_reflns_point_group_measured_fraction_max 0.990
_diffrn_reflns_theta_full 25.242
_diffrn_reflns_theta_max 29.689
_diffrn_reflns_theta_min 1.549
_diffrn_source_current 1.0
_diffrn_source_power 0.05
_diffrn_source_voltage 50.0
_exptl_absorpt_coefficient_mu 0.375
_exptl_absorpt_correction_T_max 0.7459
_exptl_absorpt_correction_T_min 0.7037
_exptl_absorpt_correction_type multi-scan
_exptl_absorpt_process_details
;
SADABS-2016/2 (Bruker,2016) was used for absorption correction.
wR2(int) was 0.0938 before and 0.0536 after correction.
The Ratio of minimum to maximum transmission is 0.9434.
The \l/2 correction factor is Not present.
;
_exptl_crystal_colour 'clear yellowish yellow'
_exptl_crystal_colour_lustre clear
_exptl_crystal_colour_modifier yellowish
_exptl_crystal_colour_primary yellow
_exptl_crystal_density_diffrn 1.228
_exptl_crystal_description needle
_exptl_crystal_F_000 1055
_exptl_crystal_recrystallization_method 'Re-crystallisation from solvent: CHCl3 and heptane'
_exptl_crystal_size_max 0.1
_exptl_crystal_size_mid 0.05
_exptl_crystal_size_min 0.05
_refine_diff_density_max 0.881
_refine_diff_density_min -1.154
_refine_diff_density_rms 0.084
_refine_ls_extinction_method none
_refine_ls_goodness_of_fit_ref 1.034
_refine_ls_hydrogen_treatment mixed
_refine_ls_matrix_type full
_refine_ls_number_parameters 710
_refine_ls_number_reflns 15315
_refine_ls_number_restraints 146
_refine_ls_restrained_S_all 1.037
_refine_ls_R_factor_all 0.1426
_refine_ls_R_factor_gt 0.0880
_refine_ls_shift/su_max 0.000
_refine_ls_shift/su_mean 0.000
_refine_ls_structure_factor_coef Fsqd
_refine_ls_weighting_details 'w=1/[\s^2^(Fo^2^)+(0.1265P)^2^+4.4535P] where P=(Fo^2^+2Fc^2^)/3'
_refine_ls_weighting_scheme calc
_refine_ls_wR_factor_gt 0.2324
_refine_ls_wR_factor_ref 0.2848
_reflns_Friedel_coverage 0.000
_reflns_number_gt 9310
_reflns_number_total 15315
_reflns_threshold_expression 'I > 2\s(I)'
_cod_data_source_file d5cc02685g2.cif
_cod_data_source_block mo_d8v6575_0m
_cod_depositor_comments 'Adding full bibliography for 7134672--7134675.cif.'
_cod_original_formula_sum 'C111.05 H112.80 Cl11.07 O4 Si4'
_cod_database_code 7134675
_shelx_shelxl_version_number 2019/3
_shelx_space_group_comment
;
The symmetry employed for this shelxl refinement is uniquely defined
by the following loop, which should always be used as a source of
symmetry information in preference to the above space-group names.
They are only intended as comments.
;
_shelx_estimated_absorpt_t_max 0.981
_shelx_estimated_absorpt_t_min 0.963
_olex2_refinement_description
;
1. Fixed Uiso
 At 1.2 times of:
  All C(H,H) groups, H5 of C01Q, H3 of C3, H010 of C010, H017 of C017, H019
  of C019, H013 of C013, H015 of C015, H016 of C016, H01U of C01J, H2 of C01P,
  H01Z of C01M, H01M of C01F, H01Q of C01H, H4 of C4, H9 of C9, H00S of C00S,
  H00U of C00U, H00Y of C00Y, H00I of C00I, H00K of C00K
 At 1.5 times of:
  All C(H,H,H) groups, H1 of C1
2. Restrained distances
 C9-C6 = C9-C10 = C1-C01M = C01M-C01K = C01J-C2
 1.5 with sigma of 0.02
 Si02-C10 = C10A-Si02 = C6A-Si02
 2.85 with sigma of 0.02
 C6-Si02
 2.85 with sigma of 0.001
 Si02-C01J = Si02-C9 = Si02-C01M
 1.9 with sigma of 0.02
 C6-C9 \\sim C6A-C9
 with sigma of 0.02
 Si01-C01F \\sim Si01-C01H \\sim Si01-C013
 with sigma of 0.02
 C01J-C2 \\sim C01J-C2A
 with sigma of 0.02
 C9-C10 \\sim C9-C10A
 with sigma of 0.02
 Si02-C9 \\sim Si02-C9A
 with sigma of 0.02
 C6-C9 \\sim C6-C9A
 with sigma of 0.02
 C9-C10 \\sim C9A-C10
 with sigma of 0.02
 C9-C10A \\sim C9A-C10A
 with sigma of 0.02
 C9-C6A \\sim C9A-C6A
 with sigma of 0.02
 Cl03-C01P \\sim Cl-C01Q
 with sigma of 0.02
 C01P-Cl3 \\sim C01Q-Cl3A
 with sigma of 0.02
 C01P-Cl2 \\sim C01Q-Cl2A
 with sigma of 0.02
 C01L-C01F \\sim C01I-C01F \\sim C01H-C01G \\sim C01O-C01H \\sim C01B-C013
\\sim C01E-C013
 with sigma of 0.02
 Cl03-Cl3 \\sim Cl-Cl3A
 with sigma of 0.04
 Cl03-Cl2 \\sim Cl-Cl2A
 with sigma of 0.04
 Cl3-Cl2 \\sim Cl3A-Cl2A
 with sigma of 0.04
 C01K-C01M \\sim C7-C01M
 with sigma of 0.02
 C01M-C1 \\sim C01M-C1A
 with sigma of 0.02
3. Uiso/Uaniso restraints and constraints
C01P \\sim Cl03 \\sim Cl3 \\sim Cl2 \\sim C01Q \\sim Cl \\sim Cl3A \\sim Cl2A:
within 2A with sigma of 0.04 and sigma for terminal atoms of 0.08 within 2A
C1 \\sim C01M \\sim C7 \\sim C01K \\sim C1A: within 2A with sigma of 0.04 and
sigma for terminal atoms of 0.08 within 2A
Uanis(C1A) = Uanis(C01K)
Uanis(C6A) = Uanis(C10A)
Uanis(C6) = Uanis(C10)
Uanis(C01J) = Uanis(C9A)
4. Others
 Sof(Cl03)=Sof(C01P)=Sof(H2)=Sof(Cl3)=Sof(Cl2)=FVAR(1)
 Sof(C01Q)=Sof(H5)=Sof(Cl)=Sof(Cl3A)=Sof(Cl2A)=FVAR(2)
 Sof(C9)=Sof(H9)=Sof(C10A)=Sof(H10D)=Sof(H10E)=Sof(H10F)=Sof(C6A)=Sof(H6AA)=
 Sof(H6AB)=1-FVAR(3)
 Sof(C6)=Sof(H6A)=Sof(H6B)=Sof(H6C)=Sof(C10)=Sof(H10A)=Sof(H10B)=Sof(H10C)=
 Sof(C9A)=FVAR(3)
 Sof(H01U)=Sof(C2A)=Sof(H2AA)=Sof(H2AB)=Sof(H2AC)=Sof(C5)=Sof(H5A)=Sof(H5B)=
 Sof(H5C)=1-FVAR(4)
 Sof(C2)=Sof(H2A)=Sof(H2B)=Sof(H2C)=FVAR(4)
 Sof(C3)=Sof(H3)=Sof(Cl1)=Sof(Cl4)=Sof(Cl8)=1-FVAR(5)
 Sof(C4)=Sof(H4)=Sof(Cl5)=Sof(Cl6)=Sof(Cl7)=FVAR(5)
 Sof(C1A)=Sof(C7)=Sof(H7A)=Sof(H7B)=Sof(H7C)=1-FVAR(6)
 Sof(C01K)=Sof(H01Z)=Sof(C1)=FVAR(6)
5.a Free rotating group:
 C4(Cl5,Cl6,Cl7), C3(Cl1,Cl4,Cl8)
5.b Ternary CH refined with riding coordinates:
 C013(H013), C01F(H01M), C01H(H01Q), C01J(H01U), C01M(H01Z), C01P(H2), C9(H9),
 C4(H4), C3(H3), C01Q(H5)
5.c Aromatic/amide H refined with riding coordinates:
 C00I(H00I), C00K(H00K), C00S(H00S), C00U(H00U), C00Y(H00Y), C010(H010),
 C015(H015), C016(H016), C017(H017), C019(H019)
5.d X=CH2 refined with riding coordinates:
 C6A(H6AA,H6AB)
5.e Idealised Me refined as rotating group:
 C01A(H01A,H01B,H01C), C01B(H01D,H01E,H01F), C01C(H01G,H01H,H01I), C01E(H01J,
 H01K,H01L), C01G(H01N,H01O,H01P), C01I(H01R,H01S,H01T), C01K(H01V,H01W,H01X),
 C01L(H01Y,H,HA), C01O(H01,HB,HC), C6(H6A,H6B,H6C), C10(H10A,H10B,H10C), C2(H2A,
 H2B,H2C), C10A(H10D,H10E,H10F), C2A(H2AA,H2AB,H2AC), C5(H5A,H5B,H5C), C7(H7A,
 H7B,H7C)
;
_olex2_submission_special_instructions 'No special instructions were received'

loop_
_space_group_symop_operation_xyz
'x, y, z'
'-x, -y, -z'

loop_
_atom_site_label
_atom_site_type_symbol
_atom_site_fract_x
_atom_site_fract_y
_atom_site_fract_z
_atom_site_U_iso_or_equiv
_atom_site_adp_type
_atom_site_occupancy
_atom_site_site_symmetry_order
_atom_site_calc_flag
_atom_site_refinement_flags_posn
_atom_site_refinement_flags_adp
_atom_site_refinement_flags_occupancy
_atom_site_disorder_assembly
_atom_site_disorder_group
Si01 Si 0.52740(8) 0.13952(7) 0.79064(5) 0.0371(2) Uani 1 1 d D . . . .
Si02 Si 0.69529(12) -0.36657(9) 0.84000(7) 0.0631(4) Uani 1 1 d D . . . .
Cl03 Cl 0.6924(3) 0.4768(3) 0.30059(19) 0.0596(8) Uani 0.537(5) 1 d D U P A 1
O007 O 1.0633(3) 1.07253(18) 0.15770(15) 0.0498(6) Uani 1 1 d . . . . .
O008 O 0.2715(3) 0.9019(2) 0.6110(2) 0.0655(9) Uani 1 1 d . . . . .
C00A C 0.8482(3) 0.0581(2) 0.57950(15) 0.0270(5) Uani 1 1 d . . . . .
C00B C 0.8787(3) 0.2464(2) 0.50802(15) 0.0261(5) Uani 1 1 d . . . . .
C00C C 0.9035(3) -0.1235(2) 0.59459(15) 0.0289(6) Uani 1 1 d . . . . .
C00D C 0.7473(3) 0.5074(2) 0.51289(16) 0.0299(6) Uani 1 1 d . . . . .
C00E C 0.9687(3) 0.2684(2) 0.45088(15) 0.0267(5) Uani 1 1 d . . . . .
C00F C 0.8373(3) -0.0444(2) 0.62104(15) 0.0274(5) Uani 1 1 d . . . . .
C00H C 0.9819(3) 0.9467(2) 0.25524(16) 0.0307(6) Uani 1 1 d . . . . .
C00I C 0.8074(3) 0.3261(2) 0.52787(15) 0.0277(5) Uani 1 1 d . . . . .
H00I H 0.746102 0.311245 0.565858 0.033 Uiso 1 1 calc R U . . .
C00J C 0.8609(3) 0.1438(2) 0.54572(15) 0.0272(5) Uani 1 1 d . . . . .
C00K C 0.9876(3) 0.3694(2) 0.41728(15) 0.0287(6) Uani 1 1 d . . . . .
H00K H 1.050157 0.384004 0.380085 0.034 Uiso 1 1 calc R U . . .
C00L C 0.9594(3) 0.7432(2) 0.32981(16) 0.0287(6) Uani 1 1 d . . . . .
C00M C 0.8243(3) 0.4272(2) 0.49297(15) 0.0281(6) Uani 1 1 d . . . . .
C00N C 0.6834(3) 0.5757(2) 0.52794(16) 0.0310(6) Uani 1 1 d . . . . .
C00O C 0.7671(3) -0.0669(2) 0.68542(16) 0.0304(6) Uani 1 1 d . . . . .
C00P C 0.9610(3) -0.1891(2) 0.57293(15) 0.0282(6) Uani 1 1 d . . . . .
C00R C 0.9169(3) 0.4494(2) 0.43701(15) 0.0285(6) Uani 1 1 d . . . . .
C00S C 0.9058(3) 0.9219(2) 0.31752(16) 0.0300(6) Uani 1 1 d . . . . .
H00S H 0.861052 0.974348 0.334755 0.036 Uiso 1 1 calc R U . . .
C00T C 0.9342(3) 0.5524(2) 0.39997(16) 0.0306(6) Uani 1 1 d . . . . .
C00U C 0.8943(3) 0.8209(2) 0.35495(17) 0.0320(6) Uani 1 1 d . . . . .
H00U H 0.842118 0.804597 0.397682 0.038 Uiso 1 1 calc R U . . .
C00V C 0.6988(3) 0.0096(2) 0.71317(16) 0.0313(6) Uani 1 1 d . . . . .
C00W C 0.9464(3) 0.6391(2) 0.36810(16) 0.0306(6) Uani 1 1 d . . . . .
C00X C 0.6081(3) 0.6591(2) 0.54556(16) 0.0311(6) Uani 1 1 d . . . . .
C00Y C 0.5886(3) 0.8214(2) 0.56842(18) 0.0367(7) Uani 1 1 d . . . . .
H00Y H 0.625237 0.877260 0.571782 0.044 Uiso 1 1 calc R U . . .
C00Z C 0.4635(3) 0.8198(2) 0.58193(17) 0.0346(6) Uani 1 1 d . . . . .
C010 C 0.6608(3) 0.7416(2) 0.54999(18) 0.0358(6) Uani 1 1 d . . . . .
H010 H 0.746434 0.743365 0.540378 0.043 Uiso 1 1 calc R U . . .
C011 C 0.7555(3) -0.1690(2) 0.72926(17) 0.0386(7) Uani 1 1 d . . . . .
C012 C 0.9939(3) 1.0543(2) 0.21168(19) 0.0383(7) Uani 1 1 d . . . . .
C013 C 0.6090(3) 0.1395(2) 0.87526(16) 0.0365(7) Uani 1 1 d D . . . .
H013 H 0.681705 0.176007 0.856551 0.044 Uiso 1 1 calc R U . . .
C014 C 0.6348(3) 0.0655(2) 0.74171(17) 0.0354(6) Uani 1 1 d . . . . .
C015 C 1.0483(3) 0.8691(2) 0.23098(19) 0.0409(7) Uani 1 1 d . . . . .
H015 H 1.101530 0.885488 0.188722 0.049 Uiso 1 1 calc R U . . .
C016 C 0.4822(3) 0.6577(3) 0.5592(2) 0.0401(7) Uani 1 1 d . . . . .
H016 H 0.445440 0.601599 0.556419 0.048 Uiso 1 1 calc R U . . .
C017 C 0.4102(3) 0.7382(3) 0.5769(2) 0.0420(8) Uani 1 1 d . . . . .
H017 H 0.324228 0.737267 0.585585 0.050 Uiso 1 1 calc R U . . .
C018 C 0.3813(3) 0.9040(3) 0.60296(19) 0.0428(8) Uani 1 1 d . . . . .
C019 C 1.0374(3) 0.7685(2) 0.26796(19) 0.0379(7) Uani 1 1 d . . . . .
H019 H 1.083461 0.716242 0.251072 0.046 Uiso 1 1 calc R U . . .
C01A C 0.9184(4) 1.1388(2) 0.2348(2) 0.0482(9) Uani 1 1 d . . . . .
H01A H 0.939200 1.204365 0.202686 0.072 Uiso 1 1 calc R U . . .
H01B H 0.935931 1.131428 0.286524 0.072 Uiso 1 1 calc R U . . .
H01C H 0.830755 1.135983 0.230234 0.072 Uiso 1 1 calc R U . . .
C01B C 0.5307(4) 0.1992(3) 0.92115(19) 0.0461(8) Uani 1 1 d D . . . .
H01D H 0.500719 0.267565 0.888979 0.069 Uiso 1 1 calc R U . . .
H01E H 0.580535 0.204465 0.960658 0.069 Uiso 1 1 calc R U . . .
H01F H 0.460378 0.164031 0.943298 0.069 Uiso 1 1 calc R U . . .
C01C C 0.4392(4) 0.9882(3) 0.6153(2) 0.0508(9) Uani 1 1 d . . . . .
H01G H 0.374525 1.041128 0.622479 0.076 Uiso 1 1 calc R U . . .
H01H H 0.490324 1.017287 0.571930 0.076 Uiso 1 1 calc R U . . .
H01I H 0.490457 0.961068 0.659559 0.076 Uiso 1 1 calc R U . . .
C01D C 0.7355(4) -0.2503(3) 0.7702(2) 0.0517(10) Uani 1 1 d . . . . .
C01E C 0.6601(4) 0.0329(3) 0.9238(2) 0.0548(10) Uani 1 1 d D . . . .
H01J H 0.591940 -0.005986 0.943862 0.082 Uiso 1 1 calc R U . . .
H01K H 0.706212 0.038284 0.964825 0.082 Uiso 1 1 calc R U . . .
H01L H 0.714993 -0.001843 0.893741 0.082 Uiso 1 1 calc R U . . .
C01F C 0.4906(5) 0.2698(3) 0.7259(2) 0.0611(12) Uani 1 1 d D . . . .
H01M H 0.427620 0.308716 0.750862 0.073 Uiso 1 1 calc R U . . .
C01G C 0.2777(4) 0.1266(5) 0.8441(4) 0.0855(18) Uani 1 1 d D . . . .
H01N H 0.301198 0.122277 0.894261 0.128 Uiso 1 1 calc R U . . .
H01O H 0.204981 0.092516 0.847133 0.128 Uiso 1 1 calc R U . . .
H01P H 0.258674 0.198262 0.814708 0.128 Uiso 1 1 calc R U . . .
C01H C 0.3837(4) 0.0752(5) 0.8071(4) 0.0807(17) Uani 1 1 d D . . . .
H01Q H 0.353655 0.086606 0.755911 0.097 Uiso 1 1 calc R U . . .
C01I C 0.6028(6) 0.3233(4) 0.7099(3) 0.0850(19) Uani 1 1 d D . . . .
H01R H 0.628257 0.333340 0.755610 0.127 Uiso 1 1 calc R U . . .
H01S H 0.583471 0.389526 0.672241 0.127 Uiso 1 1 calc R U . . .
H01T H 0.669802 0.281973 0.691479 0.127 Uiso 1 1 calc R U . . .
C01J C 0.7656(5) -0.3693(4) 0.9308(3) 0.0821(15) Uani 1 1 d D . . . .
H01U H 0.853770 -0.361665 0.916939 0.098 Uiso 0.676(8) 1 calc R U P B 1
C01K C 0.740(4) -0.459(3) 0.7297(9) 0.088(5) Uani 0.568(15) 1 d D U P C 1
H01V H 0.651429 -0.454167 0.723055 0.132 Uiso 1 1 calc R U . . .
H01W H 0.783871 -0.514828 0.713182 0.132 Uiso 1 1 calc R U . . .
H01X H 0.768506 -0.394748 0.700114 0.132 Uiso 1 1 calc R U . . .
C01L C 0.4372(7) 0.2716(5) 0.6529(3) 0.100(2) Uani 1 1 d D . . . .
H01Y H 0.494367 0.229174 0.629310 0.150 Uiso 1 1 calc R U . . .
H H 0.424699 0.341644 0.619755 0.150 Uiso 1 1 calc R U . . .
HA H 0.358101 0.245083 0.662801 0.150 Uiso 1 1 calc R U . . .
C01M C 0.7659(6) -0.4779(3) 0.8119(4) 0.0906(19) Uani 1 1 d D U . . .
H01Z H 0.856591 -0.490845 0.820502 0.109 Uiso 0.568(15) 1 calc R U P C 1
C01O C 0.4018(6) -0.0371(5) 0.8396(5) 0.112(3) Uani 1 1 d D . . . .
H01 H 0.469125 -0.066745 0.813084 0.168 Uiso 1 1 calc R U . . .
HB H 0.325884 -0.063551 0.835069 0.168 Uiso 1 1 calc R U . . .
HC H 0.422258 -0.055161 0.892245 0.168 Uiso 1 1 calc R U . . .
C01P C 0.8217(8) 0.4975(4) 0.2483(3) 0.0482(18) Uani 0.537(5) 1 d D U P A 1
H2 H 0.874262 0.523532 0.277558 0.058 Uiso 0.537(5) 1 calc R U P A 1
C1 C 0.7004(10) -0.5693(6) 0.8656(5) 0.069(3) Uani 0.568(15) 1 d D U P C 1
H1 H 0.738(6) -0.614(5) 0.851(4) 0.104 Uiso 1 1 d . U . . .
C6 C 0.4461(7) -0.3181(16) 0.7927(13) 0.200(10) Uani 0.507(10) 1 d D . P D 1
H6A H 0.464058 -0.248130 0.781410 0.301 Uiso 0.507(10) 1 calc R U P D 1
H6B H 0.363950 -0.322963 0.815676 0.301 Uiso 0.507(10) 1 calc R U P D 1
H6C H 0.449018 -0.336750 0.746713 0.301 Uiso 0.507(10) 1 calc R U P D 1
C9 C 0.5227(8) -0.3267(10) 0.8528(6) 0.068(3) Uani 0.493(10) 1 d D . P D 2
H9 H 0.520695 -0.261099 0.864191 0.081 Uiso 0.493(10) 1 calc R U P D 2
C10 C 0.503(2) -0.4918(18) 0.8707(11) 0.200(10) Uani 0.507(10) 1 d D . P D 1
H10A H 0.568842 -0.535672 0.853373 0.301 Uiso 0.507(10) 1 calc R U P D 1
H10B H 0.423520 -0.499947 0.854629 0.301 Uiso 0.507(10) 1 calc R U P D 1
H10C H 0.504002 -0.511027 0.925126 0.301 Uiso 0.507(10) 1 calc R U P D 1
Cl3 Cl 0.8053(6) 0.5899(2) 0.16378(16) 0.120(2) Uani 0.537(5) 1 d D U P A 1
C2 C 0.9054(8) -0.3801(7) 0.9365(5) 0.034(2) Uani 0.324(8) 1 d D . P B 2
H2A H 0.943722 -0.437951 0.920075 0.051 Uiso 0.324(8) 1 calc R U P B 2
H2B H 0.927289 -0.391516 0.988181 0.051 Uiso 0.324(8) 1 calc R U P B 2
H2C H 0.934997 -0.317767 0.904841 0.051 Uiso 0.324(8) 1 calc R U P B 2
Cl2 Cl 0.9100(3) 0.3870(2) 0.23782(14) 0.0729(10) Uani 0.537(5) 1 d D U P A 1
C4 C 1.0514(2) -0.22882(15) 0.97837(13) 0.053(2) Uani 0.481(3) 1 d G . P E 1
H4 H 0.986483 -0.189632 0.941675 0.063 Uiso 0.481(3) 1 calc R U P E 1
Cl5 Cl 1.1865(4) -0.1685(3) 0.9529(3) 0.0772(11) Uani 0.481(3) 1 d G . P E 1
Cl6 Cl 1.0775(3) -0.35579(17) 0.97316(17) 0.0886(11) Uani 0.481(3) 1 d G . P E 1
Cl7 Cl 0.9949(3) -0.2252(3) 1.06808(18) 0.0853(11) Uani 0.481(3) 1 d G . P E 1
C3 C 1.0303(2) -0.17883(15) 1.00576(11) 0.0562(19) Uani 0.519(3) 1 d G . P E -1
H3 H 0.966821 -0.174207 0.968716 0.067 Uiso 0.519(3) 1 calc R U P E -1
Cl1 Cl 0.9979(3) -0.27504(17) 1.08904(15) 0.0753(8) Uani 0.519(3) 1 d G . P E -1
Cl4 Cl 1.0177(3) -0.05750(15) 1.02059(18) 0.1032(12) Uani 0.519(3) 1 d G . P E -1
Cl8 Cl 1.1772(3) -0.2114(2) 0.9673(2) 0.0772(10) Uani 0.519(3) 1 d G . P E -1
C10A C 0.4641(9) -0.3901(10) 0.9195(6) 0.081(3) Uani 0.493(10) 1 d D . P D 2
H10D H 0.474759 -0.460640 0.918412 0.122 Uiso 0.493(10) 1 calc R U P D 2
H10E H 0.376010 -0.364605 0.920374 0.122 Uiso 0.493(10) 1 calc R U P D 2
H10F H 0.502413 -0.387148 0.964078 0.122 Uiso 0.493(10) 1 calc R U P D 2
C6A C 0.4570(9) -0.2937(11) 0.7796(8) 0.081(3) Uani 0.493(10) 1 d D . P D 2
H6AA H 0.378940 -0.313822 0.777040 0.097 Uiso 0.493(10) 1 calc R U P D 2
H6AB H 0.493684 -0.252877 0.736179 0.097 Uiso 0.493(10) 1 calc R U P D 2
C2A C 0.7182(7) -0.2758(5) 0.9548(3) 0.0606(19) Uani 0.676(8) 1 d D . P B 1
H2AA H 0.754994 -0.282179 1.002224 0.091 Uiso 0.676(8) 1 calc R U P B 1
H2AB H 0.628422 -0.269858 0.960670 0.091 Uiso 0.676(8) 1 calc R U P B 1
H2AC H 0.740703 -0.214957 0.916940 0.091 Uiso 0.676(8) 1 calc R U P B 1
C5 C 0.7715(14) -0.4786(10) 0.9800(6) 0.138(5) Uani 0.676(8) 1 d . . P B 1
H5A H 0.688423 -0.497845 0.987675 0.206 Uiso 0.676(8) 1 calc R U P B 1
H5B H 0.806099 -0.485229 1.028106 0.206 Uiso 0.676(8) 1 calc R U P B 1
H5C H 0.823884 -0.523404 0.956057 0.206 Uiso 0.676(8) 1 calc R U P B 1
C01Q C 0.699(2) 0.4685(13) 0.2281(9) 0.160(11) Uani 0.310(6) 1 d D U P F 2
H5 H 0.617665 0.447666 0.223826 0.192 Uiso 0.310(6) 1 calc R U P F 2
Cl Cl 0.7007(12) 0.5052(6) 0.3029(5) 0.142(5) Uani 0.310(6) 1 d D U P F 2
Cl3A Cl 0.7336(6) 0.5590(4) 0.1482(3) 0.0847(18) Uani 0.310(6) 1 d D U P F 2
Cl2A Cl 0.8168(12) 0.3576(4) 0.2507(4) 0.164(5) Uani 0.310(6) 1 d D U P F 2
C9A C 0.5256(10) -0.3780(10) 0.8373(8) 0.0821(15) Uani 0.507(10) 1 d D . P D 1
C1A C 0.761(6) -0.472(4) 0.7283(13) 0.088(5) Uani 0.432(15) 1 d D U P C 2
C7 C 0.9101(16) -0.4760(10) 0.7919(7) 0.128(9) Uani 0.432(15) 1 d D U P C 2
H7A H 0.941927 -0.533384 0.773335 0.192 Uiso 0.432(15) 1 calc R U P C 2
H7B H 0.954655 -0.481509 0.836633 0.192 Uiso 0.432(15) 1 calc R U P C 2
H7C H 0.921485 -0.412078 0.753674 0.192 Uiso 0.432(15) 1 calc R U P C 2

loop_
_atom_site_aniso_label
_atom_site_aniso_U_11
_atom_site_aniso_U_22
_atom_site_aniso_U_33
_atom_site_aniso_U_23
_atom_site_aniso_U_13
_atom_site_aniso_U_12
Si01 0.0368(5) 0.0406(5) 0.0381(5) -0.0220(4) 0.0058(3) 0.0008(4)
Si02 0.0672(8) 0.0396(6) 0.0585(7) 0.0167(5) 0.0145(6) -0.0069(5)
Cl03 0.0634(14) 0.0570(18) 0.0583(14) -0.0115(11) 0.0042(10) -0.0225(13)
O007 0.0586(16) 0.0348(12) 0.0472(14) -0.0004(10) 0.0119(12) -0.0100(11)
O008 0.0435(15) 0.074(2) 0.097(2) -0.0607(19) -0.0027(15) 0.0129(14)
C00A 0.0279(13) 0.0260(13) 0.0256(12) -0.0085(10) 0.0035(10) 0.0009(10)
C00B 0.0294(13) 0.0216(12) 0.0247(12) -0.0049(10) 0.0014(10) -0.0013(10)
C00C 0.0335(14) 0.0246(13) 0.0258(13) -0.0051(10) 0.0061(11) -0.0035(11)
C00D 0.0343(14) 0.0251(13) 0.0285(13) -0.0076(10) 0.0026(11) -0.0007(11)
C00E 0.0309(14) 0.0220(12) 0.0250(12) -0.0062(10) 0.0023(10) 0.0002(10)
C00F 0.0318(14) 0.0212(12) 0.0263(12) -0.0051(10) 0.0043(10) -0.0016(10)
C00H 0.0346(15) 0.0236(13) 0.0313(14) -0.0047(10) -0.0003(11) -0.0037(11)
C00I 0.0304(13) 0.0252(13) 0.0254(12) -0.0062(10) 0.0039(10) -0.0016(10)
C00J 0.0286(13) 0.0246(12) 0.0263(12) -0.0072(10) 0.0023(10) 0.0005(10)
C00K 0.0316(14) 0.0234(12) 0.0278(13) -0.0055(10) 0.0053(11) -0.0004(10)
C00L 0.0309(14) 0.0237(12) 0.0300(13) -0.0067(10) -0.0021(11) -0.0016(10)
C00M 0.0319(14) 0.0220(12) 0.0278(13) -0.0071(10) 0.0010(11) 0.0022(10)
C00N 0.0340(15) 0.0278(13) 0.0293(13) -0.0087(11) 0.0020(11) 0.0010(11)
C00O 0.0382(15) 0.0242(13) 0.0267(13) -0.0067(10) 0.0059(11) -0.0029(11)
C00P 0.0319(14) 0.0244(12) 0.0248(12) -0.0041(10) 0.0041(10) -0.0015(10)
C00R 0.0326(14) 0.0236(12) 0.0266(13) -0.0060(10) 0.0018(11) 0.0002(10)
C00S 0.0325(14) 0.0234(13) 0.0329(14) -0.0089(11) 0.0015(11) 0.0003(10)
C00T 0.0350(15) 0.0244(13) 0.0308(14) -0.0086(11) 0.0043(11) -0.0010(11)
C00U 0.0379(15) 0.0251(13) 0.0308(14) -0.0068(11) 0.0049(12) -0.0030(11)
C00V 0.0353(15) 0.0292(14) 0.0274(13) -0.0072(11) 0.0056(11) -0.0035(11)
C00W 0.0334(14) 0.0265(13) 0.0303(14) -0.0084(11) 0.0008(11) -0.0006(11)
C00X 0.0361(15) 0.0281(13) 0.0290(13) -0.0114(11) 0.0009(11) 0.0015(11)
C00Y 0.0427(17) 0.0309(15) 0.0400(16) -0.0173(13) 0.0007(13) -0.0020(12)
C00Z 0.0374(16) 0.0370(15) 0.0322(14) -0.0193(12) -0.0056(12) 0.0069(12)
C010 0.0355(16) 0.0339(15) 0.0392(16) -0.0156(13) 0.0048(12) -0.0013(12)
C011 0.0530(19) 0.0292(14) 0.0298(14) -0.0077(11) 0.0137(13) -0.0023(13)
C012 0.0447(18) 0.0275(14) 0.0392(16) -0.0046(12) 0.0011(14) -0.0072(13)
C013 0.0449(17) 0.0365(16) 0.0272(14) -0.0097(12) 0.0067(12) -0.0055(13)
C014 0.0386(16) 0.0363(15) 0.0321(14) -0.0131(12) 0.0046(12) -0.0035(12)
C015 0.0471(19) 0.0318(15) 0.0407(17) -0.0092(13) 0.0169(14) -0.0065(13)
C016 0.0340(16) 0.0406(17) 0.053(2) -0.0276(15) 0.0005(14) -0.0005(13)
C017 0.0315(15) 0.0495(19) 0.054(2) -0.0324(16) -0.0016(14) 0.0021(14)
C018 0.0458(19) 0.0440(18) 0.0412(17) -0.0246(15) -0.0061(14) 0.0127(15)
C019 0.0418(17) 0.0269(14) 0.0431(17) -0.0117(12) 0.0115(13) -0.0012(12)
C01A 0.067(2) 0.0223(14) 0.051(2) -0.0059(13) 0.0050(17) -0.0060(14)
C01B 0.053(2) 0.054(2) 0.0356(17) -0.0220(15) 0.0076(15) -0.0048(16)
C01C 0.060(2) 0.0397(18) 0.059(2) -0.0306(17) -0.0008(18) 0.0070(16)
C01D 0.070(3) 0.0328(17) 0.0451(19) -0.0075(14) 0.0211(18) -0.0033(16)
C01E 0.070(3) 0.047(2) 0.0372(18) -0.0047(15) 0.0066(17) 0.0035(18)
C01F 0.087(3) 0.051(2) 0.0396(19) -0.0203(17) -0.006(2) 0.022(2)
C01G 0.034(2) 0.140(5) 0.109(4) -0.081(4) 0.013(2) -0.010(3)
C01H 0.043(2) 0.119(5) 0.108(4) -0.078(4) 0.014(2) -0.010(3)
C01I 0.158(6) 0.044(2) 0.043(2) -0.0025(18) 0.005(3) -0.009(3)
C01J 0.077(3) 0.061(3) 0.080(3) 0.016(2) 0.010(2) -0.007(2)
C01K 0.131(12) 0.038(10) 0.084(4) -0.008(3) 0.043(5) -0.019(9)
C01L 0.128(5) 0.108(5) 0.055(3) -0.034(3) -0.041(3) 0.049(4)
C01M 0.101(4) 0.034(2) 0.125(5) -0.003(3) -0.031(4) -0.005(2)
C01O 0.101(5) 0.100(5) 0.161(7) -0.065(5) 0.066(5) -0.066(4)
C01P 0.087(5) 0.021(3) 0.036(3) -0.015(2) 0.014(3) 0.002(3)
C1 0.119(8) 0.033(4) 0.051(4) -0.004(3) 0.004(4) -0.020(4)
C6 0.246(19) 0.230(18) 0.119(11) 0.041(11) -0.040(11) -0.199(16)
C9 0.063(6) 0.066(7) 0.062(6) -0.005(5) 0.007(4) -0.001(5)
C10 0.246(19) 0.230(18) 0.119(11) 0.041(11) -0.040(11) -0.199(16)
Cl3 0.232(6) 0.0511(15) 0.0496(14) 0.0046(11) 0.034(2) 0.008(2)
C2 0.045(6) 0.028(4) 0.025(4) -0.007(3) 0.004(4) 0.000(4)
Cl2 0.0884(19) 0.0711(15) 0.0600(14) -0.0357(12) 0.0024(12) 0.0185(13)
C4 0.050(4) 0.047(4) 0.050(4) -0.005(4) 0.012(4) -0.001(3)
Cl5 0.0627(18) 0.076(2) 0.103(3) -0.036(2) 0.0063(16) -0.0225(17)
Cl6 0.097(2) 0.0496(13) 0.123(3) -0.0295(15) -0.0376(19) -0.0007(13)
Cl7 0.093(2) 0.095(3) 0.064(2) -0.0252(19) 0.0304(17) -0.011(2)
C3 0.055(5) 0.053(4) 0.061(5) -0.018(4) 0.000(4) -0.004(4)
Cl1 0.0944(19) 0.0619(16) 0.0573(15) -0.0037(12) 0.0013(13) -0.0041(15)
Cl4 0.119(3) 0.0653(16) 0.138(3) -0.0467(18) -0.020(2) -0.0094(16)
Cl8 0.0440(13) 0.100(3) 0.085(2) -0.026(2) 0.0056(12) -0.0119(18)
C10A 0.057(4) 0.094(6) 0.076(5) 0.002(4) 0.007(4) -0.025(4)
C6A 0.057(4) 0.094(6) 0.076(5) 0.002(4) 0.007(4) -0.025(4)
C2A 0.071(4) 0.060(4) 0.039(3) -0.010(3) 0.011(3) 0.011(3)
C5 0.180(13) 0.140(11) 0.071(6) -0.003(6) -0.024(7) -0.007(9)
C01Q 0.22(2) 0.104(16) 0.117(18) 0.015(14) 0.008(18) 0.001(18)
Cl 0.272(12) 0.062(4) 0.081(4) -0.034(3) -0.080(5) 0.066(5)
Cl3A 0.119(4) 0.061(3) 0.073(3) -0.016(2) 0.027(3) -0.028(3)
Cl2A 0.262(11) 0.044(3) 0.163(6) -0.035(3) 0.116(7) 0.013(4)
C9A 0.077(3) 0.061(3) 0.080(3) 0.016(2) 0.010(2) -0.007(2)
C1A 0.131(12) 0.038(10) 0.084(4) -0.008(3) 0.043(5) -0.019(9)
C7 0.23(2) 0.071(9) 0.048(7) -0.007(6) 0.016(9) 0.065(11)

loop_
_atom_type_symbol
_atom_type_description
_atom_type_scat_dispersion_real
_atom_type_scat_dispersion_imag
_atom_type_scat_source
C C 0.0033 0.0016 'International Tables Vol C Tables 4.2.6.8 and 6.1.1.4'
H H 0.0000 0.0000 'International Tables Vol C Tables 4.2.6.8 and 6.1.1.4'
Cl Cl 0.1484 0.1585 'International Tables Vol C Tables 4.2.6.8 and 6.1.1.4'
O O 0.0106 0.0060 'International Tables Vol C Tables 4.2.6.8 and 6.1.1.4'
Si Si 0.0817 0.0704 'International Tables Vol C Tables 4.2.6.8 and 6.1.1.4'

loop_
_geom_angle_atom_site_label_1
_geom_angle_atom_site_label_2
_geom_angle_atom_site_label_3
_geom_angle
_geom_angle_site_symmetry_1
_geom_angle_site_symmetry_3
_geom_angle_publ_flag
C013 Si01 C01H 117.0(2) . . ?
C014 Si01 C013 106.84(15) . . ?
C014 Si01 C01F 107.54(17) . . ?
C014 Si01 C01H 104.38(18) . . ?
C01F Si01 C013 111.68(17) . . ?
C01F Si01 C01H 108.7(3) . . ?
C01D Si02 C01J 105.5(2) . . ?
C01D Si02 C9 100.2(4) . . ?
C01D Si02 C9A 111.6(4) . . ?
C01J Si02 C9 104.1(4) . . ?
C01M Si02 C01D 109.0(2) . . ?
C01M Si02 C01J 109.9(3) . . ?
C01M Si02 C9 126.3(5) . . ?
C01M Si02 C9A 100.6(6) . . ?
C9A Si02 C01J 120.0(5) . . ?
C00J C00A C00F 177.8(3) . . ?
C00E C00B C00J 120.6(2) . . ?
C00I C00B C00E 119.5(2) . . ?
C00I C00B C00J 120.0(2) . . ?
C00P C00C C00F 178.6(3) . . ?
C00N C00D C00M 178.5(3) . . ?
C00B C00E C00P 120.8(2) . 2_756 ?
C00K C00E C00B 119.2(2) . . ?
C00K C00E C00P 120.1(2) . 2_756 ?
C00A C00F C00C 117.9(2) . . ?
C00O C00F C00A 121.0(2) . . ?
C00O C00F C00C 121.0(2) . . ?
C00S C00H C012 122.4(3) . . ?
C00S C00H C015 119.3(3) . . ?
C015 C00H C012 118.3(3) . . ?
C00B C00I H00I 119.4 . . ?
C00B C00I C00M 121.3(2) . . ?
C00M C00I H00I 119.4 . . ?
C00A C00J C00B 177.6(3) . . ?
C00E C00K H00K 119.2 . . ?
C00R C00K C00E 121.6(3) . . ?
C00R C00K H00K 119.2 . . ?
C00U C00L C00W 120.0(3) . . ?
C019 C00L C00U 119.1(3) . . ?
C019 C00L C00W 121.0(3) . . ?
C00I C00M C00D 120.0(3) . . ?
C00I C00M C00R 119.4(2) . . ?
C00R C00M C00D 120.5(2) . . ?
C00D C00N C00X 179.0(3) . . ?
C00F C00O C00V 122.7(3) . . ?
C00F C00O C011 122.7(3) . . ?
C00V C00O C011 114.6(2) . . ?
C00C C00P C00E 178.3(3) . 2_756 ?
C00K C00R C00M 119.0(2) . . ?
C00K C00R C00T 120.8(3) . . ?
C00M C00R C00T 120.2(2) . . ?
C00H C00S H00S 119.7 . . ?
C00H C00S C00U 120.5(3) . . ?
C00U C00S H00S 119.7 . . ?
C00W C00T C00R 178.6(4) . . ?
C00L C00U H00U 120.0 . . ?
C00S C00U C00L 120.1(3) . . ?
C00S C00U H00U 120.0 . . ?
C014 C00V C00O 172.7(3) . . ?
C00T C00W C00L 179.3(3) . . ?
C010 C00X C00N 120.1(3) . . ?
C010 C00X C016 119.3(3) . . ?
C016 C00X C00N 120.6(3) . . ?
C00Z C00Y H00Y 119.9 . . ?
C00Z C00Y C010 120.3(3) . . ?
C010 C00Y H00Y 119.9 . . ?
C00Y C00Z C017 119.8(3) . . ?
C00Y C00Z C018 122.3(3) . . ?
C017 C00Z C018 117.9(3) . . ?
C00X C010 H010 119.9 . . ?
C00Y C010 C00X 120.2(3) . . ?
C00Y C010 H010 119.9 . . ?
C01D C011 C00O 172.8(3) . . ?
O007 C012 C00H 120.1(3) . . ?
O007 C012 C01A 120.9(3) . . ?
C00H C012 C01A 119.0(3) . . ?
Si01 C013 H013 106.3 . . ?
C01B C013 Si01 112.6(2) . . ?
C01B C013 H013 106.3 . . ?
C01B C013 C01E 111.2(3) . . ?
C01E C013 Si01 113.5(3) . . ?
C01E C013 H013 106.3 . . ?
C00V C014 Si01 173.7(3) . . ?
C00H C015 H015 119.8 . . ?
C019 C015 C00H 120.5(3) . . ?
C019 C015 H015 119.8 . . ?
C00X C016 H016 119.9 . . ?
C017 C016 C00X 120.2(3) . . ?
C017 C016 H016 119.9 . . ?
C00Z C017 C016 120.2(3) . . ?
C00Z C017 H017 119.9 . . ?
C016 C017 H017 119.9 . . ?
O008 C018 C00Z 120.2(3) . . ?
O008 C018 C01C 121.2(3) . . ?
C01C C018 C00Z 118.6(3) . . ?
C00L C019 H019 119.7 . . ?
C015 C019 C00L 120.5(3) . . ?
C015 C019 H019 119.7 . . ?
C012 C01A H01A 109.5 . . ?
C012 C01A H01B 109.5 . . ?
C012 C01A H01C 109.5 . . ?
H01A C01A H01B 109.5 . . ?
H01A C01A H01C 109.5 . . ?
H01B C01A H01C 109.5 . . ?
C013 C01B H01D 109.5 . . ?
C013 C01B H01E 109.5 . . ?
C013 C01B H01F 109.5 . . ?
H01D C01B H01E 109.5 . . ?
H01D C01B H01F 109.5 . . ?
H01E C01B H01F 109.5 . . ?
C018 C01C H01G 109.5 . . ?
C018 C01C H01H 109.5 . . ?
C018 C01C H01I 109.5 . . ?
H01G C01C H01H 109.5 . . ?
H01G C01C H01I 109.5 . . ?
H01H C01C H01I 109.5 . . ?
C011 C01D Si02 173.4(3) . . ?
C013 C01E H01J 109.5 . . ?
C013 C01E H01K 109.5 . . ?
C013 C01E H01L 109.5 . . ?
H01J C01E H01K 109.5 . . ?
H01J C01E H01L 109.5 . . ?
H01K C01E H01L 109.5 . . ?
Si01 C01F H01M 107.8 . . ?
C01I C01F Si01 110.7(3) . . ?
C01I C01F H01M 107.8 . . ?
C01I C01F C01L 109.4(5) . . ?
C01L C01F Si01 113.1(4) . . ?
C01L C01F H01M 107.8 . . ?
H01N C01G H01O 109.5 . . ?
H01N C01G H01P 109.5 . . ?
H01O C01G H01P 109.5 . . ?
C01H C01G H01N 109.5 . . ?
C01H C01G H01O 109.5 . . ?
C01H C01G H01P 109.5 . . ?
Si01 C01H H01Q 103.9 . . ?
C01G C01H Si01 114.2(4) . . ?
C01G C01H H01Q 103.9 . . ?
C01O C01H Si01 116.5(4) . . ?
C01O C01H C01G 112.5(5) . . ?
C01O C01H H01Q 103.9 . . ?
C01F C01I H01R 109.5 . . ?
C01F C01I H01S 109.5 . . ?
C01F C01I H01T 109.5 . . ?
H01R C01I H01S 109.5 . . ?
H01R C01I H01T 109.5 . . ?
H01S C01I H01T 109.5 . . ?
Si02 C01J H01U 103.6 . . ?
C2 C01J Si02 119.5(5) . . ?
C2A C01J Si02 112.9(4) . . ?
C2A C01J H01U 103.6 . . ?
C5 C01J Si02 105.2(6) . . ?
C5 C01J H01U 103.6 . . ?
C5 C01J C2A 125.4(7) . . ?
H01V C01K H01W 109.5 . . ?
H01V C01K H01X 109.5 . . ?
H01W C01K H01X 109.5 . . ?
C01M C01K H01V 109.5 . . ?
C01M C01K H01W 109.5 . . ?
C01M C01K H01X 109.5 . . ?
C01F C01L H01Y 109.5 . . ?
C01F C01L H 109.5 . . ?
C01F C01L HA 109.5 . . ?
H01Y C01L H 109.5 . . ?
H01Y C01L HA 109.5 . . ?
H C01L HA 109.5 . . ?
Si02 C01M H01Z 110.4 . . ?
C01K C01M Si02 109.1(15) . . ?
C01K C01M H01Z 110.4 . . ?
C01K C01M C1 112.7(18) . . ?
C1 C01M Si02 103.7(5) . . ?
C1 C01M H01Z 110.4 . . ?
C1A C01M Si02 118(2) . . ?
C1A C01M C7 82(2) . . ?
C7 C01M Si02 112.4(6) . . ?
C01H C01O H01 109.5 . . ?
C01H C01O HB 109.5 . . ?
C01H C01O HC 109.5 . . ?
H01 C01O HB 109.5 . . ?
H01 C01O HC 109.5 . . ?
HB C01O HC 109.5 . . ?
Cl03 C01P H2 104.8 . . ?
Cl03 C01P Cl3 116.7(5) . . ?
Cl03 C01P Cl2 114.3(4) . . ?
Cl3 C01P H2 104.8 . . ?
Cl3 C01P Cl2 110.0(3) . . ?
Cl2 C01P H2 104.8 . . ?
C01M C1 H1 97(5) . . ?
H6A C6 H6B 109.5 . . ?
H6A C6 H6C 109.5 . . ?
H6B C6 H6C 109.5 . . ?
C9A C6 H6A 109.5 . . ?
C9A C6 H6B 109.5 . . ?
C9A C6 H6C 109.5 . . ?
Si02 C9 H9 102.6 . . ?
C10A C9 Si02 115.7(7) . . ?
C10A C9 H9 102.6 . . ?
C10A C9 C6A 119.1(10) . . ?
C6A C9 Si02 111.2(7) . . ?
C6A C9 H9 102.6 . . ?
H10A C10 H10B 109.5 . . ?
H10A C10 H10C 109.5 . . ?
H10B C10 H10C 109.5 . . ?
C9A C10 H10A 109.5 . . ?
C9A C10 H10B 109.5 . . ?
C9A C10 H10C 109.5 . . ?
C01J C2 H2A 109.5 . . ?
C01J C2 H2B 109.5 . . ?
C01J C2 H2C 109.5 . . ?
H2A C2 H2B 109.5 . . ?
H2A C2 H2C 109.5 . . ?
H2B C2 H2C 109.5 . . ?
Cl5 C4 H4 107.5 . . ?
Cl5 C4 Cl1 119.14(18) . . ?
Cl6 C4 H4 107.5 . . ?
Cl6 C4 Cl5 111.4 . . ?
Cl6 C4 Cl1 92.87(11) . . ?
Cl7 C4 H4 107.5 . . ?
Cl7 C4 Cl5 111.4 . . ?
Cl7 C4 Cl6 111.4 . . ?
Cl7 C4 Cl1 18.62(11) . . ?
C3 C4 H4 88.9 . . ?
C3 C4 Cl5 83.3(3) . . ?
C3 C4 Cl6 152.35(17) . . ?
C3 C4 Cl7 41.22(17) . . ?
C3 C4 Cl1 59.57(18) . . ?
C3 C4 Cl8 93.4(3) . . ?
Cl1 C4 H4 117.1 . . ?
Cl8 C4 H4 122.0 . . ?
Cl8 C4 Cl5 17.4(2) . . ?
Cl8 C4 Cl6 96.25(16) . . ?
Cl8 C4 Cl7 111.6(3) . . ?
Cl8 C4 Cl1 113.5(3) . . ?
C4 Cl5 C3 30.34(10) . . ?
Cl8 Cl5 C4 45.6(6) . . ?
Cl8 Cl5 C3 66.6(4) . . ?
C4 Cl6 Cl8 36.25(12) . . ?
C4 Cl7 Cl4 82.79(13) . . ?
C3 Cl7 C4 31.85(13) . . ?
C3 Cl7 Cl4 50.96(13) . . ?
Cl1 Cl7 C4 104.9(4) . . ?
Cl1 Cl7 C3 136.0(5) . . ?
Cl1 Cl7 Cl4 165.3(6) . . ?
C4 C3 Cl5 66.3(2) . . ?
C4 C3 Cl7 106.9(2) . . ?
C4 C3 H3 67.0 . . ?
C4 C3 Cl1 92.03(18) . . ?
C4 C3 Cl4 156.27(19) . . ?
C4 C3 Cl8 53.2(3) . . ?
Cl5 C3 H3 107.1 . . ?
Cl7 C3 Cl5 136.2(3) . . ?
Cl7 C3 H3 109.2 . . ?
Cl7 C3 Cl1 15.43(17) . . ?
Cl7 C3 Cl4 96.70(18) . . ?
Cl7 C3 Cl8 123.5(2) . . ?
Cl1 C3 Cl5 126.7(2) . . ?
Cl1 C3 H3 107.5 . . ?
Cl4 C3 Cl5 95.12(13) . . ?
Cl4 C3 H3 107.5 . . ?
Cl4 C3 Cl1 111.4 . . ?
Cl8 C3 Cl5 17.92(14) . . ?
Cl8 C3 H3 107.5 . . ?
Cl8 C3 Cl1 111.4 . . ?
Cl8 C3 Cl4 111.4 . . ?
Cl7 Cl1 C4 56.5(3) . . ?
Cl7 Cl1 C3 28.6(3) . . ?
C3 Cl1 C4 28.40(8) . . ?
C3 Cl4 Cl7 32.34(9) . . ?
C4 Cl8 Cl6 47.50(11) . . ?
C4 Cl8 C3 33.41(13) . . ?
Cl5 Cl8 C4 117.0(8) . . ?
Cl5 Cl8 Cl6 152.0(10) . . ?
Cl5 Cl8 C3 95.5(5) . . ?
C3 Cl8 Cl6 78.52(13) . . ?
C9 C10A H10D 109.5 . . ?
C9 C10A H10E 109.5 . . ?
C9 C10A H10F 109.5 . . ?
H10D C10A H10E 109.5 . . ?
H10D C10A H10F 109.5 . . ?
H10E C10A H10F 109.5 . . ?
C9 C6A H6AA 120.0 . . ?
C9 C6A H6AB 120.0 . . ?
H6AA C6A H6AB 120.0 . . ?
C01J C2A H2AA 109.5 . . ?
C01J C2A H2AB 109.5 . . ?
C01J C2A H2AC 109.5 . . ?
H2AA C2A H2AB 109.5 . . ?
H2AA C2A H2AC 109.5 . . ?
H2AB C2A H2AC 109.5 . . ?
C01J C5 H5A 109.5 . . ?
C01J C5 H5B 109.5 . . ?
C01J C5 H5C 109.5 . . ?
H5A C5 H5B 109.5 . . ?
H5A C5 H5C 109.5 . . ?
H5B C5 H5C 109.5 . . ?
Cl C01Q H5 110.0 . . ?
Cl C01Q Cl3A 113.2(13) . . ?
Cl C01Q Cl2A 100.9(11) . . ?
Cl3A C01Q H5 110.0 . . ?
Cl3A C01Q Cl2A 112.4(12) . . ?
Cl2A C01Q H5 110.0 . . ?
C6 C9A Si02 127.0(9) . . ?
C6 C9A C10 117.4(15) . . ?
C10 C9A Si02 110.6(11) . . ?
C01M C7 H7A 109.5 . . ?
C01M C7 H7B 109.5 . . ?
C01M C7 H7C 109.5 . . ?
H7A C7 H7B 109.5 . . ?
H7A C7 H7C 109.5 . . ?
H7B C7 H7C 109.5 . . ?

loop_
_geom_bond_atom_site_label_1
_geom_bond_atom_site_label_2
_geom_bond_distance
_geom_bond_site_symmetry_2
_geom_bond_publ_flag
Si01 C013 1.882(3) . ?
Si01 C014 1.844(3) . ?
Si01 C01F 1.853(4) . ?
Si01 C01H 1.895(5) . ?
Si02 C01D 1.842(4) . ?
Si02 C01J 1.914(6) . ?
Si02 C01M 1.841(6) . ?
Si02 C9 1.916(8) . ?
Si02 C9A 1.900(11) . ?
Cl03 C01P 1.689(8) . ?
O007 C012 1.221(4) . ?
O008 C018 1.210(5) . ?
C00A C00F 1.423(4) . ?
C00A C00J 1.194(4) . ?
C00B C00E 1.412(4) . ?
C00B C00I 1.396(4) . ?
C00B C00J 1.427(4) . ?
C00C C00F 1.432(4) . ?
C00C C00P 1.195(4) . ?
C00D C00M 1.430(4) . ?
C00D C00N 1.192(4) . ?
C00E C00K 1.398(4) . ?
C00E C00P 1.425(4) 2_756 ?
C00F C00O 1.377(4) . ?
C00H C00S 1.386(4) . ?
C00H C012 1.495(4) . ?
C00H C015 1.393(4) . ?
C00I H00I 0.9500 . ?
C00I C00M 1.396(4) . ?
C00K H00K 0.9500 . ?
C00K C00R 1.395(4) . ?
C00L C00U 1.398(4) . ?
C00L C00W 1.435(4) . ?
C00L C019 1.393(4) . ?
C00M C00R 1.418(4) . ?
C00N C00X 1.436(4) . ?
C00O C00V 1.425(4) . ?
C00O C011 1.430(4) . ?
C00R C00T 1.427(4) . ?
C00S H00S 0.9500 . ?
C00S C00U 1.389(4) . ?
C00T C00W 1.198(4) . ?
C00U H00U 0.9500 . ?
C00V C014 1.201(4) . ?
C00X C010 1.390(4) . ?
C00X C016 1.394(4) . ?
C00Y H00Y 0.9500 . ?
C00Y C00Z 1.385(5) . ?
C00Y C010 1.388(4) . ?
C00Z C017 1.387(5) . ?
C00Z C018 1.510(4) . ?
C010 H010 0.9500 . ?
C011 C01D 1.203(5) . ?
C012 C01A 1.498(5) . ?
C013 H013 1.0000 . ?
C013 C01B 1.525(4) . ?
C013 C01E 1.530(5) . ?
C015 H015 0.9500 . ?
C015 C019 1.381(4) . ?
C016 H016 0.9500 . ?
C016 C017 1.388(4) . ?
C017 H017 0.9500 . ?
C018 C01C 1.499(5) . ?
C019 H019 0.9500 . ?
C01A H01A 0.9800 . ?
C01A H01B 0.9800 . ?
C01A H01C 0.9800 . ?
C01B H01D 0.9800 . ?
C01B H01E 0.9800 . ?
C01B H01F 0.9800 . ?
C01C H01G 0.9800 . ?
C01C H01H 0.9800 . ?
C01C H01I 0.9800 . ?
C01E H01J 0.9800 . ?
C01E H01K 0.9800 . ?
C01E H01L 0.9800 . ?
C01F H01M 1.0000 . ?
C01F C01I 1.504(7) . ?
C01F C01L 1.525(6) . ?
C01G H01N 0.9800 . ?
C01G H01O 0.9800 . ?
C01G H01P 0.9800 . ?
C01G C01H 1.523(6) . ?
C01H H01Q 1.0000 . ?
C01H C01O 1.483(8) . ?
C01I H01R 0.9800 . ?
C01I H01S 0.9800 . ?
C01I H01T 0.9800 . ?
C01J H01U 1.0000 . ?
C01J C2 1.528(9) . ?
C01J C2A 1.520(8) . ?
C01J C5 1.517(13) . ?
C01K H01V 0.9800 . ?
C01K H01W 0.9800 . ?
C01K H01X 0.9800 . ?
C01K C01M 1.532(13) . ?
C01L H01Y 0.9800 . ?
C01L H 0.9800 . ?
C01L HA 0.9800 . ?
C01M H01Z 1.0000 . ?
C01M C1 1.601(8) . ?
C01M C1A 1.561(18) . ?
C01M C7 1.608(17) . ?
C01O H01 0.9800 . ?
C01O HB 0.9800 . ?
C01O HC 0.9800 . ?
C01P H2 1.0000 . ?
C01P Cl3 1.716(7) . ?
C01P Cl2 1.751(6) . ?
C1 H1 0.80(7) . ?
C6 H6A 0.9800 . ?
C6 H6B 0.9800 . ?
C6 H6C 0.9800 . ?
C6 C9A 1.269(14) . ?
C9 H9 1.0000 . ?
C9 C10A 1.474(14) . ?
C9 C6A 1.509(17) . ?
C10 H10A 0.9800 . ?
C10 H10B 0.9800 . ?
C10 H10C 0.9800 . ?
C10 C9A 1.57(2) . ?
C2 H2A 0.9800 . ?
C2 H2B 0.9800 . ?
C2 H2C 0.9800 . ?
C4 H4 1.0000 . ?
C4 Cl5 1.7834 . ?
C4 Cl6 1.7834 . ?
C4 Cl7 1.7833 . ?
C4 C3 0.984(3) . ?
C4 Cl1 2.067(4) . ?
C4 Cl8 1.430(5) . ?
Cl5 C3 1.934(4) . ?
Cl5 Cl8 0.598(4) . ?
Cl6 Cl8 2.405(4) . ?
Cl7 C3 1.228(3) . ?
Cl7 Cl1 0.683(3) . ?
Cl7 Cl4 2.280(3) . ?
C3 H3 1.0000 . ?
C3 Cl1 1.7835 . ?
C3 Cl4 1.7833 . ?
C3 Cl8 1.7833 . ?
C10A H10D 0.9800 . ?
C10A H10E 0.9800 . ?
C10A H10F 0.9800 . ?
C6A H6AA 0.9500 . ?
C6A H6AB 0.9500 . ?
C2A H2AA 0.9800 . ?
C2A H2AB 0.9800 . ?
C2A H2AC 0.9800 . ?
C5 H5A 0.9800 . ?
C5 H5B 0.9800 . ?
C5 H5C 0.9800 . ?
C01Q H5 1.0000 . ?
C01Q Cl 1.647(18) . ?
C01Q Cl3A 1.707(17) . ?
C01Q Cl2A 1.816(18) . ?
C7 H7A 0.9800 . ?
C7 H7B 0.9800 . ?
C7 H7C 0.9800 . ?

loop_
_geom_torsion_atom_site_label_1
_geom_torsion_atom_site_label_2
_geom_torsion_atom_site_label_3
_geom_torsion_atom_site_label_4
_geom_torsion
_geom_torsion_site_symmetry_1
_geom_torsion_site_symmetry_2
_geom_torsion_site_symmetry_3
_geom_torsion_site_symmetry_4
_geom_torsion_publ_flag
C00A C00F C00O C00V 1.9(5) . . . . ?
C00A C00F C00O C011 -179.0(3) . . . . ?
C00B C00E C00K C00R -2.3(4) . . . . ?
C00B C00I C00M C00D 178.1(3) . . . . ?
C00B C00I C00M C00R -0.9(4) . . . . ?
C00C C00F C00O C00V -179.3(3) . . . . ?
C00C C00F C00O C011 -0.2(5) . . . . ?
C00D C00M C00R C00K -177.9(3) . . . . ?
C00D C00M C00R C00T 0.0(4) . . . . ?
C00E C00B C00I C00M -0.9(4) . . . . ?
C00E C00K C00R C00M 0.5(4) . . . . ?
C00E C00K C00R C00T -177.4(3) . . . . ?
C00H C00S C00U C00L -0.2(5) . . . . ?
C00H C015 C019 C00L 0.3(6) . . . . ?
C00I C00B C00E C00K 2.4(4) . . . . ?
C00I C00B C00E C00P -177.1(3) . . . 2_756 ?
C00I C00M C00R C00K 1.1(4) . . . . ?
C00I C00M C00R C00T 179.0(3) . . . . ?
C00J C00B C00E C00K -177.2(3) . . . . ?
C00J C00B C00E C00P 3.3(4) . . . 2_756 ?
C00J C00B C00I C00M 178.8(3) . . . . ?
C00N C00X C010 C00Y -178.8(3) . . . . ?
C00N C00X C016 C017 179.4(3) . . . . ?
C00P C00E C00K C00R 177.3(3) 2_756 . . . ?
C00S C00H C012 O007 179.1(3) . . . . ?
C00S C00H C012 C01A -1.7(5) . . . . ?
C00S C00H C015 C019 0.8(5) . . . . ?
C00U C00L C019 C015 -1.3(5) . . . . ?
C00W C00L C00U C00S -179.3(3) . . . . ?
C00W C00L C019 C015 179.3(3) . . . . ?
C00X C016 C017 C00Z -0.7(5) . . . . ?
C00Y C00Z C017 C016 0.7(5) . . . . ?
C00Y C00Z C018 O008 176.6(4) . . . . ?
C00Y C00Z C018 C01C -4.8(5) . . . . ?
C00Z C00Y C010 C00X -0.5(5) . . . . ?
C010 C00X C016 C017 0.1(5) . . . . ?
C010 C00Y C00Z C017 -0.1(5) . . . . ?
C010 C00Y C00Z C018 179.3(3) . . . . ?
C012 C00H C00S C00U 177.9(3) . . . . ?
C012 C00H C015 C019 -178.0(3) . . . . ?
C013 Si01 C01F C01I 50.5(3) . . . . ?
C013 Si01 C01F C01L 173.7(4) . . . . ?
C013 Si01 C01H C01G 65.0(5) . . . . ?
C013 Si01 C01H C01O -68.9(5) . . . . ?
C014 Si01 C013 C01B 179.5(2) . . . . ?
C014 Si01 C013 C01E -53.0(3) . . . . ?
C014 Si01 C01F C01I -66.4(3) . . . . ?
C014 Si01 C01F C01L 56.8(4) . . . . ?
C014 Si01 C01H C01G -177.2(4) . . . . ?
C014 Si01 C01H C01O 48.9(5) . . . . ?
C015 C00H C00S C00U -0.8(5) . . . . ?
C015 C00H C012 O007 -2.2(5) . . . . ?
C015 C00H C012 C01A 177.1(3) . . . . ?
C016 C00X C010 C00Y 0.5(5) . . . . ?
C017 C00Z C018 O008 -4.0(5) . . . . ?
C017 C00Z C018 C01C 174.6(3) . . . . ?
C018 C00Z C017 C016 -178.7(3) . . . . ?
C019 C00L C00U C00S 1.3(5) . . . . ?
C01D Si02 C01M C01K -47.5(19) . . . . ?
C01D Si02 C01M C1 -167.8(5) . . . . ?
C01D Si02 C01M C1A -43(3) . . . . ?
C01D Si02 C01M C7 50.2(6) . . . . ?
C01D Si02 C9A C6 3(3) . . . . ?
C01D Si02 C9A C10 156.8(11) . . . . ?
C01F Si01 C013 C01B 62.2(3) . . . . ?
C01F Si01 C013 C01E -170.4(3) . . . . ?
C01F Si01 C01H C01G -62.6(5) . . . . ?
C01F Si01 C01H C01O 163.4(5) . . . . ?
C01H Si01 C013 C01B -64.0(3) . . . . ?
C01H Si01 C013 C01E 63.4(3) . . . . ?
C01H Si01 C01F C01I -178.8(3) . . . . ?
C01H Si01 C01F C01L -55.7(4) . . . . ?
C01J Si02 C01M C01K -162.6(18) . . . . ?
C01J Si02 C01M C1 77.1(5) . . . . ?
C01J Si02 C01M C1A -158(3) . . . . ?
C01J Si02 C01M C7 -64.9(6) . . . . ?
C01J Si02 C9A C6 127(2) . . . . ?
C01J Si02 C9A C10 -79.1(14) . . . . ?
C01M Si02 C9A C6 -113(2) . . . . ?
C01M Si02 C9A C10 41.3(13) . . . . ?
C9 Si02 C01M C1A 76(3) . . . . ?
C9 Si02 C01M C7 169.2(6) . . . . ?
C4 Cl5 Cl8 Cl6 48.9(9) . . . . ?
C4 Cl5 Cl8 C3 -26.8(4) . . . . ?
C4 Cl7 C3 Cl5 -73.2(3) . . . . ?
C4 Cl7 C3 Cl1 -15.5(12) . . . . ?
C4 Cl7 C3 Cl4 -177.8(4) . . . . ?
C4 Cl7 C3 Cl8 -56.7(4) . . . . ?
C4 Cl7 Cl1 C3 8.4(7) . . . . ?
C4 C3 Cl1 Cl7 -165.2(12) . . . . ?
C4 C3 Cl4 Cl7 -174.9(9) . . . . ?
C4 C3 Cl8 Cl5 133.1(11) . . . . ?
C4 C3 Cl8 Cl6 -19.22(17) . . . . ?
Cl5 C4 Cl6 Cl8 8.9(3) . . . . ?
Cl5 C4 Cl7 C3 50.5(5) . . . . ?
Cl5 C4 Cl7 Cl1 -118.4(6) . . . . ?
Cl5 C4 Cl7 Cl4 48.81(19) . . . . ?
Cl5 C4 C3 Cl7 -133.7(4) . . . . ?
Cl5 C4 C3 Cl1 -129.6(2) . . . . ?
Cl5 C4 C3 Cl4 41.0(6) . . . . ?
Cl5 C4 C3 Cl8 -14.2(3) . . . . ?
Cl5 C4 Cl8 Cl6 -151.3(8) . . . . ?
Cl5 C4 Cl8 C3 54.6(10) . . . . ?
Cl5 C3 Cl1 C4 -61.7(2) . . . . ?
Cl5 C3 Cl1 Cl7 133.1(10) . . . . ?
Cl5 C3 Cl4 Cl7 -137.8(4) . . . . ?
Cl5 C3 Cl8 C4 -133.1(11) . . . . ?
Cl5 C3 Cl8 Cl6 -152.3(9) . . . . ?
Cl6 C4 Cl5 C3 -155.8(2) . . . . ?
Cl6 C4 Cl5 Cl8 -30.8(9) . . . . ?
Cl6 C4 Cl7 C3 175.5(5) . . . . ?
Cl6 C4 Cl7 Cl1 6.5(6) . . . . ?
Cl6 C4 Cl7 Cl4 173.79(19) . . . . ?
Cl6 C4 C3 Cl5 124.6(6) . . . . ?
Cl6 C4 C3 Cl7 -9.1(9) . . . . ?
Cl6 C4 C3 Cl1 -5.0(7) . . . . ?
Cl6 C4 C3 Cl4 165.6(3) . . . . ?
Cl6 C4 C3 Cl8 110.4(8) . . . . ?
Cl6 C4 Cl8 Cl5 151.3(8) . . . . ?
Cl6 C4 Cl8 C3 -154.0(2) . . . . ?
Cl7 C4 Cl5 C3 -30.8(2) . . . . ?
Cl7 C4 Cl5 Cl8 94.2(9) . . . . ?
Cl7 C4 Cl6 Cl8 -116.1(3) . . . . ?
Cl7 C4 C3 Cl5 133.7(4) . . . . ?
Cl7 C4 C3 Cl1 4.1(3) . . . . ?
Cl7 C4 C3 Cl4 174.7(10) . . . . ?
Cl7 C4 C3 Cl8 119.5(3) . . . . ?
Cl7 C4 Cl8 Cl5 -92.7(9) . . . . ?
Cl7 C4 Cl8 Cl6 115.95(11) . . . . ?
Cl7 C4 Cl8 C3 -38.10(19) . . . . ?
Cl7 C3 Cl1 C4 165.2(12) . . . . ?
Cl7 C3 Cl8 C4 86.7(3) . . . . ?
Cl7 C3 Cl8 Cl5 -140.2(9) . . . . ?
Cl7 C3 Cl8 Cl6 67.4(2) . . . . ?
C3 C4 Cl5 Cl8 124.9(10) . . . . ?
C3 C4 Cl6 Cl8 -109.7(8) . . . . ?
C3 C4 Cl7 Cl1 -168.9(9) . . . . ?
C3 C4 Cl7 Cl4 -1.7(3) . . . . ?
C3 C4 Cl8 Cl5 -54.6(10) . . . . ?
C3 C4 Cl8 Cl6 154.0(2) . . . . ?
C3 Cl5 Cl8 C4 26.8(4) . . . . ?
C3 Cl5 Cl8 Cl6 75.8(9) . . . . ?
C3 Cl7 Cl1 C4 -8.4(7) . . . . ?
Cl1 C4 Cl5 C3 -49.5(2) . . . . ?
Cl1 C4 Cl5 Cl8 75.4(9) . . . . ?
Cl1 C4 Cl6 Cl8 -114.0(3) . . . . ?
Cl1 C4 Cl7 C3 168.9(9) . . . . ?
Cl1 C4 Cl7 Cl4 167.3(7) . . . . ?
Cl1 C4 C3 Cl5 129.6(2) . . . . ?
Cl1 C4 C3 Cl7 -4.1(3) . . . . ?
Cl1 C4 C3 Cl4 170.6(7) . . . . ?
Cl1 C4 C3 Cl8 115.39(16) . . . . ?
Cl1 C4 Cl8 Cl5 -112.8(8) . . . . ?
Cl1 C4 Cl8 Cl6 95.89(15) . . . . ?
Cl1 C4 Cl8 C3 -58.2(2) . . . . ?
Cl1 Cl7 C3 C4 15.5(12) . . . . ?
Cl1 Cl7 C3 Cl5 -57.8(11) . . . . ?
Cl1 Cl7 C3 Cl4 -162.4(10) . . . . ?
Cl1 Cl7 C3 Cl8 -41.2(11) . . . . ?
Cl1 C3 Cl4 Cl7 -5.0(3) . . . . ?
Cl1 C3 Cl8 C4 75.8(3) . . . . ?
Cl1 C3 Cl8 Cl5 -151.1(9) . . . . ?
Cl1 C3 Cl8 Cl6 56.59(15) . . . . ?
Cl4 Cl7 C3 C4 177.8(4) . . . . ?
Cl4 Cl7 C3 Cl5 104.6(3) . . . . ?
Cl4 Cl7 C3 Cl1 162.4(10) . . . . ?
Cl4 Cl7 C3 Cl8 121.16(18) . . . . ?
Cl4 Cl7 Cl1 C4 -120.2(19) . . . . ?
Cl4 Cl7 Cl1 C3 -112(2) . . . . ?
Cl4 C3 Cl1 C4 -175.9(3) . . . . ?
Cl4 C3 Cl1 Cl7 18.8(10) . . . . ?
Cl4 C3 Cl8 C4 -159.2(3) . . . . ?
Cl4 C3 Cl8 Cl5 -26.1(9) . . . . ?
Cl4 C3 Cl8 Cl6 -178.43(15) . . . . ?
Cl8 C4 Cl5 C3 -124.9(10) . . . . ?
Cl8 C4 Cl7 C3 69.2(4) . . . . ?
Cl8 C4 Cl7 Cl1 -99.8(6) . . . . ?
Cl8 C4 Cl7 Cl4 67.50(19) . . . . ?
Cl8 C4 C3 Cl5 14.2(3) . . . . ?
Cl8 C4 C3 Cl7 -119.5(3) . . . . ?
Cl8 C4 C3 Cl1 -115.39(16) . . . . ?
Cl8 C4 C3 Cl4 55.2(9) . . . . ?
Cl8 C3 Cl1 C4 -51.0(3) . . . . ?
Cl8 C3 Cl1 Cl7 143.8(10) . . . . ?
Cl8 C3 Cl4 Cl7 -129.9(3) . . . . ?
C9A Si02 C01M C01K 70.0(19) . . . . ?
C9A Si02 C01M C1 -50.3(6) . . . . ?
